data_4505679
loop_
_publ_author_name
'Soldatov, D. V.'
'Zanina, A. S.'
'Enright, G. D.'
'Ratcliffe, C. I.'
'Ripmeester, J. A.'

_publ_section_title
;
 A New Bridging Chelating Ligand for Crystal Engineering:&#x2009;
 Synthesis, Polymorphism, and Two Modes of Assembly of
 1,4-Bis(3-phenyl-1,3-propanedion)benzene with Metal Cations Resulting in
 Either Discrete or Polymeric Complexes
;
_journal_issue 6
_journal_name_full 'Crystal Growth &amp; Design'
_journal_page_first 1005
_journal_paper_doi 10.1021/cg030016b
_journal_volume 3
_journal_year 2003
_chemical_formula_moiety H2L
_chemical_formula_sum 'C24 H18 O4'
_chemical_formula_weight 370.38
_chemical_name_systematic
; 
 1,4-Bis(3-phenyl-1,3-propanedion)benzene, stable form 
;
_space_group_IT_number 15
_symmetry_cell_setting monoclinic
_symmetry_space_group_name_Hall '-C 2yc'
_symmetry_space_group_name_H-M 'C 1 2/c 1'
_atom_sites_solution_hydrogens geom
_atom_sites_solution_primary direct
_atom_sites_solution_secondary difmap
_audit_creation_method SHELXL-97
_cell_angle_alpha 90.00
_cell_angle_beta 97.70(1)
_cell_angle_gamma 90.00
_cell_formula_units_Z 4
_cell_length_a 12.020(2)
_cell_length_b 3.8803(6)
_cell_length_c 38.285(6)
_cell_measurement_reflns_used 'all data'
_cell_measurement_temperature 173(2)
_cell_volume 1769.6(5)
_computing_structure_refinement 'SHELXL-97 (Sheldrick, 1997)'
_computing_structure_solution 'SHELXS-97 (Sheldrick, 1990)'
_diffrn_ambient_temperature 173(2)
_diffrn_measured_fraction_theta_full 0.854
_diffrn_measured_fraction_theta_max 0.854
_diffrn_measurement_device_type 'Bruker Smart CCD'
_diffrn_radiation_monochromator graphite
_diffrn_radiation_source 'fine-focus sealed tube'
_diffrn_radiation_type MoK\a
_diffrn_radiation_wavelength 0.71073
_diffrn_reflns_av_R_equivalents 0.0345
_diffrn_reflns_av_sigmaI/netI 0.0204
_diffrn_reflns_limit_h_max 15
_diffrn_reflns_limit_h_min -15
_diffrn_reflns_limit_k_max 5
_diffrn_reflns_limit_k_min -5
_diffrn_reflns_limit_l_max 49
_diffrn_reflns_limit_l_min -49
_diffrn_reflns_number 8765
_diffrn_reflns_theta_full 27.50
_diffrn_reflns_theta_max 27.50
_diffrn_reflns_theta_min 2.15
_exptl_absorpt_coefficient_mu 0.094
_exptl_absorpt_correction_T_max 0.9828
_exptl_absorpt_correction_T_min 0.5781
_exptl_absorpt_correction_type SADABS
_exptl_crystal_colour yellow
_exptl_crystal_density_diffrn 1.390
_exptl_crystal_density_method 'not measured'
_exptl_crystal_description sheet
_exptl_crystal_F_000 776
_exptl_crystal_size_max 0.6
_exptl_crystal_size_mid 0.4
_exptl_crystal_size_min 0.01
_refine_diff_density_max 0.354
_refine_diff_density_min -0.230
_refine_diff_density_rms 0.059
_refine_ls_extinction_method none
_refine_ls_goodness_of_fit_ref 1.113
_refine_ls_hydrogen_treatment mixed
_refine_ls_matrix_type full
_refine_ls_number_parameters 154
_refine_ls_number_reflns 1985
_refine_ls_number_restraints 0
_refine_ls_restrained_S_all 1.113
_refine_ls_R_factor_all 0.0813
_refine_ls_R_factor_gt 0.0732
_refine_ls_shift/su_max 0.000
_refine_ls_shift/su_mean 0.000
_refine_ls_structure_factor_coef Fsqd
_refine_ls_weighting_details 'w=1/[\s^2^(Fo^2^)+(0.0741P)^2^+3.9522P] where P=(Fo^2^+2Fc^2^)/3'
_refine_ls_weighting_scheme calc
_refine_ls_wR_factor_gt 0.1772
_refine_ls_wR_factor_ref 0.1820
_reflns_number_gt 1775
_reflns_number_total 1985
_reflns_threshold_expression >2sigma(I)
_cod_data_source_file cg030016b_s3.cif
_cod_data_source_block h2tkm
_cod_depositor_comments
;
The following automatic conversions were performed:

'_refine_ls_weighting_scheme' value 'calc
w=1/[\s^2^(Fo^2^)+(0.0741P)^2^+3.9522P] where P=(Fo^2^+2Fc^2^)/3' was
changed to 'calc'. New tag '_refine_ls_weighting_details' was
created. The value of the new tag was set to
'w=1/[\s^2^(Fo^2^)+(0.0741P)^2^+3.9522P] where P=(Fo^2^+2Fc^2^)/3'.

Automatic conversion script
Id: cif_fix_values 3143 2015-03-26 13:38:13Z robertas 
;
_cod_original_sg_symbol_H-M C2/c
_cod_database_code 4505679

loop_
_symmetry_equiv_pos_as_xyz
'x, y, z'
'-x, y, -z+1/2'
'x+1/2, y+1/2, z'
'-x+1/2, y+1/2, -z+1/2'
'-x, -y, -z'
'x, -y, z-1/2'
'-x+1/2, -y+1/2, -z'
'x+1/2, -y+1/2, z-1/2'

loop_
_atom_site_label
_atom_site_type_symbol
_atom_site_fract_x
_atom_site_fract_y
_atom_site_fract_z
_atom_site_U_iso_or_equiv
_atom_site_adp_type
_atom_site_occupancy
_atom_site_calc_flag
_atom_site_refinement_flags
C1 C 0.81864(19) 0.2789(6) 0.38052(6) 0.0290(5) Uani 1 d .
O1 O 0.92569(15) 0.2630(6) 0.38096(5) 0.0445(5) Uani 1 d .
H1 H 0.9553 0.1845 0.4005 0.067 Uiso 0.55(6) calc PR
C11 C 0.75393(18) 0.4303(6) 0.34830(5) 0.0265(5) Uani 1 d .
C12 C 0.8137(2) 0.5707(6) 0.32276(6) 0.0316(5) Uani 1 d .
H12 H 0.897(2) 0.569(8) 0.3273(7) 0.038 Uiso 1 d .
C13 C 0.7572(2) 0.7068(7) 0.29188(6) 0.0338(5) Uani 1 d .
H13 H 0.802(2) 0.790(8) 0.2745(7) 0.041 Uiso 1 d .
C14 C 0.6410(2) 0.7057(7) 0.28608(6) 0.0344(5) Uani 1 d .
H14 H 0.599(2) 0.796(8) 0.2625(7) 0.041 Uiso 1 d .
C15 C 0.5814(2) 0.5683(7) 0.31120(6) 0.0361(6) Uani 1 d .
H15 H 0.500(3) 0.569(8) 0.3066(7) 0.043 Uiso 1 d .
C16 C 0.6371(2) 0.4308(7) 0.34228(6) 0.0318(5) Uani 1 d .
H16 H 0.594(2) 0.336(8) 0.3596(7) 0.038 Uiso 1 d .
C2 C 0.76778(18) 0.1566(6) 0.40903(6) 0.0273(5) Uani 1 d .
H2 H 0.683(2) 0.176(8) 0.4085(7) 0.033 Uiso 1 d .
C3 C 0.83414(19) 0.0110(6) 0.43808(6) 0.0285(5) Uani 1 d .
O3 O 0.94210(14) -0.0153(6) 0.43869(5) 0.0436(5) Uani 1 d .
H3 H 0.9597 0.0440 0.4190 0.065 Uiso 0.45(6) calc PR
C31 C 0.78908(17) -0.1236(5) 0.46961(5) 0.0253(5) Uani 1 d .
C32 C 0.67508(18) -0.1147(6) 0.47273(6) 0.0305(5) Uani 1 d .
H32 H 0.619(2) -0.015(8) 0.4534(7) 0.037 Uiso 1 d .
C33 C 0.63668(19) -0.2414(7) 0.50270(6) 0.0314(5) Uani 1 d .
H33 H 0.554(2) -0.232(8) 0.5049(7) 0.038 Uiso 1 d .

loop_
_atom_site_aniso_label
_atom_site_aniso_U_11
_atom_site_aniso_U_22
_atom_site_aniso_U_33
_atom_site_aniso_U_23
_atom_site_aniso_U_13
_atom_site_aniso_U_12
C1 0.0295(10) 0.0280(11) 0.0293(10) -0.0021(9) 0.0034(8) 0.0015(9)
O1 0.0282(8) 0.0680(14) 0.0377(9) 0.0136(9) 0.0058(7) 0.0026(9)
C11 0.0309(11) 0.0213(10) 0.0271(10) -0.0021(8) 0.0039(8) -0.0008(9)
C12 0.0327(11) 0.0297(12) 0.0332(11) -0.0012(9) 0.0074(9) -0.0021(10)
C13 0.0428(13) 0.0286(12) 0.0315(11) 0.0019(9) 0.0103(9) -0.0044(10)
C14 0.0415(13) 0.0294(12) 0.0311(11) 0.0017(9) 0.0007(9) 0.0015(10)
C15 0.0327(12) 0.0353(13) 0.0398(12) 0.0004(10) 0.0032(9) 0.0029(10)
C16 0.0328(11) 0.0300(12) 0.0336(11) 0.0019(9) 0.0087(9) -0.0004(10)
C2 0.0267(10) 0.0253(11) 0.0301(10) 0.0002(8) 0.0041(8) 0.0003(9)
C3 0.0281(10) 0.0276(11) 0.0301(10) -0.0007(9) 0.0046(8) -0.0014(9)
O3 0.0260(8) 0.0656(14) 0.0390(9) 0.0134(9) 0.0031(7) 0.0023(9)
C31 0.0262(10) 0.0203(10) 0.0285(10) -0.0009(8) 0.0010(8) -0.0004(8)
C32 0.0264(10) 0.0324(12) 0.0310(11) 0.0037(9) -0.0027(8) 0.0019(9)
C33 0.0239(10) 0.0336(12) 0.0363(11) 0.0018(10) 0.0026(8) 0.0005(9)

loop_
_atom_type_symbol
_atom_type_description
_atom_type_scat_dispersion_real
_atom_type_scat_dispersion_imag
_atom_type_scat_source
C C 0.0033 0.0016 'International Tables Vol C Tables 4.2.6.8 and 6.1.1.4'
H H 0.0000 0.0000 'International Tables Vol C Tables 4.2.6.8 and 6.1.1.4'
O O 0.0106 0.0060 'International Tables Vol C Tables 4.2.6.8 and 6.1.1.4'

loop_
_geom_angle_atom_site_label_1
_geom_angle_atom_site_label_2
_geom_angle_atom_site_label_3
_geom_angle
_geom_angle_site_symmetry_1
_geom_angle_site_symmetry_3
O1 C1 C2 120.9(2) . .
O1 C1 C11 116.15(19) . .
C2 C1 C11 123.0(2) . .
C16 C11 C12 119.0(2) . .
C16 C11 C1 122.8(2) . .
C12 C11 C1 118.2(2) . .
C13 C12 C11 120.4(2) . .
C14 C13 C12 120.3(2) . .
C15 C14 C13 119.7(2) . .
C14 C15 C16 120.6(2) . .
C15 C16 C11 120.1(2) . .
C3 C2 C1 119.6(2) . .
O3 C3 C2 120.5(2) . .
O3 C3 C31 115.52(19) . .
C2 C3 C31 123.9(2) . .
C32 C31 C33 118.8(2) . 7_646
C32 C31 C3 122.16(19) . .
C33 C31 C3 119.0(2) 7_646 .
C33 C32 C31 120.3(2) . .
C32 C33 C31 120.9(2) . 7_646

loop_
_geom_bond_atom_site_label_1
_geom_bond_atom_site_label_2
_geom_bond_distance
_geom_bond_site_symmetry_2
C1 O1 1.286(3) .
C1 C2 1.403(3) .
C1 C11 1.488(3) .
C11 C16 1.393(3) .
C11 C12 1.399(3) .
C12 C13 1.386(3) .
C13 C14 1.385(3) .
C14 C15 1.381(4) .
C15 C16 1.391(3) .
C2 C3 1.398(3) .
C3 O3 1.299(3) .
C3 C31 1.483(3) .
C31 C32 1.392(3) .
C31 C33 1.393(3) 7_646
C32 C33 1.383(3) .
C33 C31 1.393(3) 7_646
